data_7020867
loop_
_publ_author_name
'Zeng, Cheng-Hui'
'Zhao, Fu-Li'
'Yang, Yang-Yi'
'Xie, Ming-Yuan'
'Ding, Xue-Mei'
'Hou, De-Jian'
'Ng, Seik Weng'

_publ_section_title
;
 Unusual method for phenolic hydroxyl bridged lanthanide CPs: Syntheses,
 characterization, one and two photon luminescence.
;
_journal_issue 6
_journal_name_full 'Dalton transactions (Cambridge, England : 2003)'
_journal_page_first 2052
_journal_page_last 2061
_journal_paper_doi 10.1039/c2dt32233a
_journal_volume 42
_journal_year 2013
_chemical_formula_moiety 'C24 H19 Eu O8'
_chemical_formula_sum 'C24 H19 Eu O8'
_chemical_formula_weight 587.35
_chemical_name_systematic
;
?
;
_space_group_IT_number 4
_symmetry_cell_setting monoclinic
_symmetry_space_group_name_Hall 'P 2yb'
_symmetry_space_group_name_H-M 'P 1 21 1'
_atom_sites_solution_hydrogens geom
_atom_sites_solution_primary direct
_atom_sites_solution_secondary difmap
_audit_creation_method SHELXL-97
_cell_angle_alpha 90.00
_cell_angle_beta 100.337(13)
_cell_angle_gamma 90.00
_cell_formula_units_Z 2
_cell_length_a 10.3393(12)
_cell_length_b 7.2348(6)
_cell_length_c 14.4078(15)
_cell_measurement_reflns_used 1662
_cell_measurement_temperature 298(2)
_cell_measurement_theta_max 62.4675
_cell_measurement_theta_min 4.8714
_cell_volume 1060.25(19)
_computing_cell_refinement 'Bruker FRAMBO'
_computing_data_collection 'Bruker FRAMBO'
_computing_data_reduction 'Bruker SAINT'
_computing_molecular_graphics 'Bruker SHELXTL'
_computing_publication_material 'Bruker SHELXTL'
_computing_structure_refinement 'SHELXL-97 (Sheldrick, 1997)'
_computing_structure_solution 'SHELXS-97 (Sheldrick, 1990)'
_diffrn_ambient_temperature 298(2)
_diffrn_measured_fraction_theta_full 0.969
_diffrn_measured_fraction_theta_max 0.969
_diffrn_measurement_device_type 'multiwire proportional'
_diffrn_measurement_method 'phi and omega scans'
_diffrn_radiation_monochromator graphite
_diffrn_radiation_source 'fine-focus sealed tube'
_diffrn_radiation_type CuK\a
_diffrn_radiation_wavelength 1.54178
_diffrn_reflns_av_R_equivalents 0.0348
_diffrn_reflns_av_sigmaI/netI 0.0474
_diffrn_reflns_limit_h_max 11
_diffrn_reflns_limit_h_min -11
_diffrn_reflns_limit_k_max 4
_diffrn_reflns_limit_k_min -8
_diffrn_reflns_limit_l_max 15
_diffrn_reflns_limit_l_min -16
_diffrn_reflns_number 3214
_diffrn_reflns_theta_full 62.55
_diffrn_reflns_theta_max 62.55
_diffrn_reflns_theta_min 4.88
_diffrn_standards_interval_count 0
_diffrn_standards_interval_time 0
_diffrn_standards_number 0
_exptl_absorpt_coefficient_mu 21.618
_exptl_absorpt_correction_T_max 0.3570
_exptl_absorpt_correction_T_min 0.1654
_exptl_absorpt_correction_type multi-scan
_exptl_absorpt_process_details SADABS
_exptl_crystal_colour yellowish
_exptl_crystal_density_diffrn 1.840
_exptl_crystal_density_method 'not measured'
_exptl_crystal_description needle
_exptl_crystal_F_000 580
_exptl_crystal_size_max 0.13
_exptl_crystal_size_mid 0.07
_exptl_crystal_size_min 0.06
_refine_diff_density_max 1.997
_refine_diff_density_min -1.207
_refine_diff_density_rms 0.150
_refine_ls_abs_structure_details 'Flack H D (1983), Acta Cryst. A39, 876-881'
_refine_ls_abs_structure_Flack -0.017(7)
_refine_ls_extinction_method none
_refine_ls_goodness_of_fit_ref 1.065
_refine_ls_hydrogen_treatment constr
_refine_ls_matrix_type full
_refine_ls_number_parameters 270
_refine_ls_number_reflns 2159
_refine_ls_number_restraints 1
_refine_ls_restrained_S_all 1.065
_refine_ls_R_factor_all 0.0422
_refine_ls_R_factor_gt 0.0408
_refine_ls_shift/su_max 0.000
_refine_ls_shift/su_mean 0.000
_refine_ls_structure_factor_coef Fsqd
_refine_ls_weighting_details 'calc w=1/[\s^2^(Fo^2^)+(0.0825P)^2^+0.0000P] where P=(Fo^2^+2Fc^2^)/3'
_refine_ls_weighting_scheme calc
_refine_ls_wR_factor_gt 0.1083
_refine_ls_wR_factor_ref 0.1105
_reflns_number_gt 2079
_reflns_number_total 2159
_reflns_threshold_expression >2sigma(I)
_cod_data_source_file c2dt32233a.txt
_cod_data_source_block 8
_cod_depositor_comments
;
The following automatic conversions were performed:

'_symmetry_cell_setting' value 'Monoclinic' changed to 'monoclinic'
according to /home/saulius/struct/CIF-dictionaries/cif_core.dic
dictionary named 'cif_core.dic' version 2.4.2 from 2011-04-26.

Automatic conversion script
Id: cif_fix_values 1891 2012-01-12 08:04:46Z andrius 
;
_cod_original_sg_symbol_Hall 'P 2yb '
_cod_original_sg_symbol_H-M 'P 21'
_cod_database_code 7020867

loop_
_symmetry_equiv_pos_as_xyz
'x, y, z'
'-x, y+1/2, -z'

loop_
_atom_site_label
_atom_site_type_symbol
_atom_site_fract_x
_atom_site_fract_y
_atom_site_fract_z
_atom_site_U_iso_or_equiv
_atom_site_adp_type
_atom_site_occupancy
_atom_site_symmetry_multiplicity
_atom_site_calc_flag
_atom_site_refinement_flags
Eu1 Eu 0.41901(4) 0.52206(11) 0.46970(3) 0.01232(18) Uani 1 1 d .
O1 O 0.5293(7) 0.7158(11) 0.5936(4) 0.024 Uani 1 1 d .
O2 O 0.5723(7) 0.3534(10) 0.5734(5) 0.024 Uani 1 1 d .
O3 O 0.6646(7) 0.1866(10) 0.6928(4) 0.0231(15) Uani 1 1 d .
O4 O 0.3753(6) 0.0573(8) 0.5899(4) 0.0142(16) Uani 1 1 d .
O5 O 0.3045(7) 0.3492(10) 0.5749(5) 0.0200(16) Uani 1 1 d .
O6 O 0.1154(7) 0.4595(10) 0.6563(5) 0.0284(19) Uani 1 1 d .
H6B H 0.1709 0.4674 0.6224 0.043 Uiso 1 1 calc R
O7 O 0.2085(6) 0.4194(10) 0.3758(5) 0.0245(16) Uani 1 1 d .
O8 O 0.2519(7) 0.7176(10) 0.5351(5) 0.0222(16) Uani 1 1 d .
C1 C 0.6175(10) 0.3409(15) 0.6602(7) 0.020(2) Uani 1 1 d .
C2 C 0.6098(8) 0.502(2) 0.7231(6) 0.020 Uani 1 1 d .
C3 C 0.6501(9) 0.4759(14) 0.8186(6) 0.020(2) Uani 1 1 d .
H3A H 0.6813 0.3600 0.8397 0.024 Uiso 1 1 calc R
C4 C 0.6463(10) 0.6173(15) 0.8859(7) 0.022(2) Uani 1 1 d .
C5 C 0.5961(9) 0.7931(14) 0.8506(7) 0.018(2) Uani 1 1 d .
C6 C 0.5567(9) 0.8195(14) 0.7523(6) 0.017(2) Uani 1 1 d .
H6A H 0.5249 0.9344 0.7298 0.020 Uiso 1 1 calc R
C7 C 0.5646(10) 0.6753(15) 0.6877(7) 0.020 Uani 1 1 d .
C8 C 0.6861(10) 0.5940(16) 0.9833(7) 0.023(2) Uani 1 1 d .
H8A H 0.7176 0.4799 1.0070 0.028 Uiso 1 1 calc R
C9 C 0.6792(10) 0.7369(14) 1.0437(7) 0.020 Uani 1 1 d .
H9A H 0.7085 0.7208 1.1081 0.024 Uiso 1 1 calc R
C10 C 0.5889(9) 0.9361(15) 0.9148(7) 0.023(2) Uani 1 1 d .
H10A H 0.5571 1.0513 0.8928 0.028 Uiso 1 1 calc R
C11 C 0.6279(9) 0.9087(15) 1.0092(7) 0.023(2) Uani 1 1 d .
H11A H 0.6205 1.0042 1.0511 0.028 Uiso 1 1 calc R
C12 C 0.3050(8) 0.1883(13) 0.6092(6) 0.0127(19) Uani 1 1 d .
C13 C 0.2134(8) 0.1514(14) 0.6767(7) 0.017(2) Uani 1 1 d .
C14 C 0.2175(9) -0.0134(19) 0.7219(6) 0.020(2) Uani 1 1 d .
H14A H 0.2791 -0.1007 0.7110 0.024 Uiso 1 1 calc R
C15 C 0.1320(10) -0.0579(14) 0.7846(6) 0.020(2) Uani 1 1 d .
C16 C 0.0381(10) 0.0745(14) 0.8002(7) 0.021(2) Uani 1 1 d .
C17 C 0.0365(10) 0.2479(17) 0.7555(7) 0.024(2) Uani 1 1 d .
H17A H -0.0243 0.3363 0.7665 0.029 Uiso 1 1 calc R
C18 C 0.1217(10) 0.2895(15) 0.6966(7) 0.020(2) Uani 1 1 d .
C19 C -0.0508(9) 0.029(3) 0.8620(7) 0.031(3) Uani 1 1 d .
H19A H -0.1140 0.1144 0.8723 0.037 Uiso 1 1 calc R
C20 C -0.0441(12) -0.137(2) 0.9059(8) 0.038(3) Uani 1 1 d .
H20A H -0.1012 -0.1632 0.9472 0.046 Uiso 1 1 calc R
C21 C 0.0495(11) -0.2725(19) 0.8896(8) 0.035(3) Uani 1 1 d .
H21A H 0.0518 -0.3866 0.9196 0.041 Uiso 1 1 calc R
C22 C 0.1351(11) -0.2365(17) 0.8307(7) 0.028(2) Uani 1 1 d .
H22A H 0.1954 -0.3259 0.8200 0.033 Uiso 1 1 calc R
C23 C 0.1293(11) 0.7765(18) 0.4822(8) 0.034(3) Uani 1 1 d .
H23A H 0.0840 0.8506 0.5215 0.051 Uiso 1 1 calc R
H23B H 0.0768 0.6704 0.4603 0.051 Uiso 1 1 calc R
H23C H 0.1443 0.8483 0.4291 0.051 Uiso 1 1 calc R
C24 C 0.1414(11) 0.2422(17) 0.3669(9) 0.032(3) Uani 1 1 d .
H24A H 0.0481 0.2619 0.3561 0.049 Uiso 1 1 calc R
H24B H 0.1671 0.1724 0.4239 0.049 Uiso 1 1 calc R
H24C H 0.1646 0.1750 0.3148 0.049 Uiso 1 1 calc R

loop_
_atom_site_aniso_label
_atom_site_aniso_U_11
_atom_site_aniso_U_22
_atom_site_aniso_U_33
_atom_site_aniso_U_23
_atom_site_aniso_U_13
_atom_site_aniso_U_12
Eu1 0.0132(3) 0.0152(3) 0.0093(3) 0.0005(3) 0.00396(17) -0.0008(3)
O1 0.035 0.023 0.014 -0.003 0.003 -0.001
O2 0.035 0.023 0.014 -0.003 0.003 -0.001
O3 0.035(4) 0.022(4) 0.012(3) -0.002(3) 0.003(3) 0.000(3)
O4 0.018(3) 0.014(5) 0.014(3) 0.001(2) 0.013(2) 0.000(2)
O5 0.019(4) 0.017(4) 0.026(4) 0.013(3) 0.010(3) 0.005(3)
O6 0.027(3) 0.030(5) 0.033(4) 0.004(3) 0.020(3) 0.011(3)
O7 0.016(3) 0.027(4) 0.029(4) 0.006(3) 0.000(3) -0.002(3)
O8 0.017(3) 0.022(4) 0.029(4) -0.005(4) 0.008(3) 0.002(3)
C1 0.023(5) 0.023(6) 0.014(5) 0.006(4) 0.006(4) 0.010(5)
C2 0.023 0.018 0.021 -0.002 0.008 -0.002
C3 0.023(4) 0.019(7) 0.020(4) 0.000(4) 0.008(3) -0.002(4)
C4 0.016(5) 0.029(6) 0.023(5) -0.003(5) 0.010(4) -0.005(5)
C5 0.015(5) 0.022(5) 0.017(5) -0.002(4) 0.005(4) 0.002(4)
C6 0.020(5) 0.020(5) 0.012(4) 0.005(4) 0.007(4) 0.003(4)
C7 0.023 0.018 0.021 -0.002 0.008 -0.002
C8 0.020(5) 0.029(5) 0.020(5) 0.000(5) 0.003(4) 0.003(4)
C9 0.023 0.018 0.021 -0.002 0.008 -0.002
C10 0.022(5) 0.027(5) 0.019(5) -0.010(4) 0.002(4) 0.002(4)
C11 0.019(5) 0.032(6) 0.018(5) -0.016(5) 0.002(4) -0.004(5)
C12 0.013(4) 0.018(5) 0.007(4) 0.001(4) 0.002(3) 0.002(4)
C13 0.011(4) 0.021(5) 0.017(5) -0.002(4) 0.000(4) 0.005(4)
C14 0.020(4) 0.027(8) 0.015(4) -0.003(5) 0.004(3) -0.006(6)
C15 0.020(5) 0.026(5) 0.016(4) 0.001(4) 0.010(4) -0.006(4)
C16 0.018(5) 0.026(6) 0.017(5) -0.004(4) 0.001(4) -0.008(4)
C17 0.018(5) 0.038(7) 0.019(5) 0.001(5) 0.007(4) 0.007(5)
C18 0.016(5) 0.028(6) 0.019(5) -0.004(4) 0.008(4) -0.003(4)
C19 0.021(5) 0.050(8) 0.024(5) -0.012(7) 0.009(4) -0.012(7)
C20 0.034(7) 0.055(8) 0.029(6) -0.001(6) 0.013(5) -0.008(6)
C21 0.036(6) 0.047(8) 0.022(5) 0.012(6) 0.010(5) -0.009(6)
C22 0.037(6) 0.032(6) 0.017(5) -0.005(5) 0.012(5) -0.004(5)
C23 0.030(6) 0.040(7) 0.032(6) 0.006(5) 0.005(5) 0.000(6)
C24 0.025(6) 0.033(7) 0.039(6) 0.011(6) 0.004(5) -0.002(5)

loop_
_atom_type_symbol
_atom_type_description
_atom_type_scat_dispersion_real
_atom_type_scat_dispersion_imag
_atom_type_scat_source
C C 0.0181 0.0091 'International Tables Vol C Tables 4.2.6.8 and 6.1.1.4'
H H 0.0000 0.0000 'International Tables Vol C Tables 4.2.6.8 and 6.1.1.4'
O O 0.0492 0.0322 'International Tables Vol C Tables 4.2.6.8 and 6.1.1.4'
Eu Eu -8.9294 11.1857 'International Tables Vol C Tables 4.2.6.8 and 6.1.1.4'

loop_
_geom_angle_atom_site_label_1
_geom_angle_atom_site_label_2
_geom_angle_atom_site_label_3
_geom_angle
_geom_angle_site_symmetry_1
_geom_angle_site_symmetry_3
O2 Eu1 O1 69.4(2) . .
O2 Eu1 O5 71.4(2) . .
O1 Eu1 O5 93.2(3) . .
O2 Eu1 O4 75.2(2) . 2_656
O1 Eu1 O4 82.7(2) . 2_656
O5 Eu1 O4 145.5(2) . 2_656
O2 Eu1 O7 129.0(2) . .
O1 Eu1 O7 147.4(3) . .
O5 Eu1 O7 72.9(2) . .
O4 Eu1 O7 125.3(2) 2_656 .
O2 Eu1 O2 128.16(18) . 2_656
O1 Eu1 O2 65.6(2) . 2_656
O5 Eu1 O2 134.2(2) . 2_656
O4 Eu1 O2 74.8(2) 2_656 2_656
O7 Eu1 O2 102.8(2) . 2_656
O2 Eu1 O1 66.5(2) . 2_646
O1 Eu1 O1 133.62(15) . 2_646
O5 Eu1 O1 86.1(2) . 2_646
O4 Eu1 O1 72.9(2) 2_656 2_646
O7 Eu1 O1 75.9(2) . 2_646
O2 Eu1 O1 138.4(3) 2_656 2_646
O2 Eu1 O8 119.0(2) . .
O1 Eu1 O8 70.2(2) . .
O5 Eu1 O8 67.4(2) . .
O4 Eu1 O8 139.8(2) 2_656 .
O7 Eu1 O8 77.2(2) . .
O2 Eu1 O8 67.2(2) 2_656 .
O1 Eu1 O8 146.7(2) 2_646 .
O2 Eu1 O3 152.7(2) . 2_656
O1 Eu1 O3 115.8(2) . 2_656
O5 Eu1 O3 132.0(2) . 2_656
O4 Eu1 O3 78.9(2) 2_656 2_656
O7 Eu1 O3 62.0(2) . 2_656
O2 Eu1 O3 50.3(2) 2_656 2_656
O1 Eu1 O3 97.7(2) 2_646 2_656
O8 Eu1 O3 86.6(2) . 2_656
O2 Eu1 C1 144.5(3) . 2_656
O1 Eu1 C1 90.3(2) . 2_656
O5 Eu1 C1 140.9(3) . 2_656
O4 Eu1 C1 73.5(2) 2_656 2_656
O7 Eu1 C1 83.5(3) . 2_656
O2 Eu1 C1 24.9(2) 2_656 2_656
O1 Eu1 C1 118.3(2) 2_646 2_656
O8 Eu1 C1 77.4(3) . 2_656
O3 Eu1 C1 25.6(2) 2_656 2_656
O2 Eu1 Eu1 97.11(19) . 2_656
O1 Eu1 Eu1 35.47(17) . 2_656
O5 Eu1 Eu1 123.97(19) . 2_656
O4 Eu1 Eu1 68.12(13) 2_656 2_656
O7 Eu1 Eu1 133.17(17) . 2_656
O2 Eu1 Eu1 32.01(16) 2_656 2_656
O1 Eu1 Eu1 140.57(17) 2_646 2_656
O8 Eu1 Eu1 72.71(16) . 2_656
O3 Eu1 Eu1 80.99(16) 2_656 2_656
C1 Eu1 Eu1 55.58(19) 2_656 2_656
O2 Eu1 Eu1 34.54(18) . 2_646
O1 Eu1 Eu1 103.96(18) . 2_646
O5 Eu1 Eu1 68.39(17) . 2_646
O4 Eu1 Eu1 79.35(13) 2_656 2_646
O7 Eu1 Eu1 98.10(17) . 2_646
O2 Eu1 Eu1 153.12(18) 2_656 2_646
O1 Eu1 Eu1 33.87(15) 2_646 2_646
O8 Eu1 Eu1 134.87(17) . 2_646
O3 Eu1 Eu1 131.20(16) 2_656 2_646
C1 Eu1 Eu1 147.4(2) 2_656 2_646
Eu1 Eu1 Eu1 128.52(2) 2_656 2_646
C7 O1 Eu1 128.3(6) . .
C7 O1 Eu1 121.0(6) . 2_656
Eu1 O1 Eu1 110.7(3) . 2_656
C1 O2 Eu1 140.1(7) . .
C1 O2 Eu1 99.0(6) . 2_646
Eu1 O2 Eu1 113.5(3) . 2_646
C1 O3 Eu1 91.5(6) . 2_646
C12 O4 Eu1 137.0(5) . 2_646
C12 O5 Eu1 138.5(6) . .
C18 O6 H6B 109.5 . .
C24 O7 Eu1 132.5(6) . .
C23 O8 Eu1 124.6(7) . .
O2 C1 O3 118.6(10) . .
O2 C1 C2 119.8(9) . .
O3 C1 C2 121.5(8) . .
O2 C1 Eu1 56.2(5) . 2_646
O3 C1 Eu1 63.0(5) . 2_646
C2 C1 Eu1 169.7(7) . 2_646
C3 C2 C7 120.6(11) . .
C3 C2 C1 117.3(11) . .
C7 C2 C1 122.1(8) . .
C2 C3 C4 122.9(11) . .
C2 C3 H3A 118.5 . .
C4 C3 H3A 118.5 . .
C8 C4 C3 124.1(10) . .
C8 C4 C5 119.0(9) . .
C3 C4 C5 116.8(9) . .
C10 C5 C6 121.5(9) . .
C10 C5 C4 118.7(9) . .
C6 C5 C4 119.8(9) . .
C7 C6 C5 121.3(9) . .
C7 C6 H6A 119.3 . .
C5 C6 H6A 119.3 . .
O1 C7 C2 124.3(9) . .
O1 C7 C6 117.2(9) . .
C2 C7 C6 118.5(9) . .
C9 C8 C4 120.7(11) . .
C9 C8 H8A 119.7 . .
C4 C8 H8A 119.7 . .
C8 C9 C11 120.3(9) . .
C8 C9 H9A 119.8 . .
C11 C9 H9A 119.8 . .
C11 C10 C5 120.7(10) . .
C11 C10 H10A 119.6 . .
C5 C10 H10A 119.6 . .
C10 C11 C9 120.5(9) . .
C10 C11 H11A 119.8 . .
C9 C11 H11A 119.8 . .
O4 C12 O5 124.8(8) . .
O4 C12 C13 117.9(8) . .
O5 C12 C13 117.3(8) . .
C14 C13 C18 118.6(9) . .
C14 C13 C12 120.0(9) . .
C18 C13 C12 121.4(9) . .
C13 C14 C15 122.7(10) . .
C13 C14 H14A 118.7 . .
C15 C14 H14A 118.7 . .
C14 C15 C16 118.4(10) . .
C14 C15 C22 122.1(10) . .
C16 C15 C22 119.4(9) . .
C17 C16 C15 118.9(9) . .
C17 C16 C19 122.3(11) . .
C15 C16 C19 118.8(11) . .
C18 C17 C16 121.7(10) . .
C18 C17 H17A 119.1 . .
C16 C17 H17A 119.1 . .
O6 C18 C17 118.7(9) . .
O6 C18 C13 121.8(9) . .
C17 C18 C13 119.5(10) . .
C20 C19 C16 120.7(13) . .
C20 C19 H19A 119.6 . .
C16 C19 H19A 119.6 . .
C19 C20 C21 120.8(11) . .
C19 C20 H20A 119.6 . .
C21 C20 H20A 119.6 . .
C22 C21 C20 120.6(12) . .
C22 C21 H21A 119.7 . .
C20 C21 H21A 119.7 . .
C21 C22 C15 119.6(11) . .
C21 C22 H22A 120.2 . .
C15 C22 H22A 120.2 . .
O8 C23 H23A 109.5 . .
O8 C23 H23B 109.5 . .
H23A C23 H23B 109.5 . .
O8 C23 H23C 109.5 . .
H23A C23 H23C 109.5 . .
H23B C23 H23C 109.5 . .
O7 C24 H24A 109.5 . .
O7 C24 H24B 109.5 . .
H24A C24 H24B 109.5 . .
O7 C24 H24C 109.5 . .
H24A C24 H24C 109.5 . .
H24B C24 H24C 109.5 . .

loop_
_geom_bond_atom_site_label_1
_geom_bond_atom_site_label_2
_geom_bond_distance
_geom_bond_site_symmetry_2
Eu1 O2 2.320(7) .
Eu1 O1 2.392(7) .
Eu1 O5 2.430(7) .
Eu1 O4 2.445(6) 2_656
Eu1 O7 2.462(7) .
Eu1 O2 2.482(7) 2_656
Eu1 O1 2.491(8) 2_646
Eu1 O8 2.542(7) .
Eu1 O3 2.631(6) 2_656
Eu1 C1 2.952(11) 2_656
O1 C7 1.371(12) .
O1 Eu1 2.491(8) 2_656
O2 C1 1.257(12) .
O2 Eu1 2.482(7) 2_646
O3 C1 1.274(13) .
O3 Eu1 2.631(6) 2_646
O4 C12 1.255(11) .
O4 Eu1 2.445(6) 2_646
O5 C12 1.264(12) .
O6 C18 1.356(13) .
O6 H6B 0.8200 .
O7 C24 1.453(14) .
O8 C23 1.422(13) .
C1 C2 1.489(17) .
C1 Eu1 2.952(11) 2_646
C2 C3 1.378(12) .
C2 C7 1.399(17) .
C3 C4 1.415(14) .
C3 H3A 0.9300 .
C4 C8 1.401(14) .
C4 C5 1.432(15) .
C5 C10 1.399(14) .
C5 C6 1.414(13) .
C6 C7 1.410(15) .
C6 H6A 0.9300 .
C8 C9 1.361(15) .
C8 H8A 0.9300 .
C9 C11 1.407(15) .
C9 H9A 0.9300 .
C10 C11 1.362(14) .
C10 H10A 0.9300 .
C11 H11A 0.9300 .
C12 C13 1.499(13) .
C13 C14 1.355(16) .
C13 C18 1.441(14) .
C14 C15 1.410(13) .
C14 H14A 0.9300 .
C15 C16 1.410(14) .
C15 C22 1.451(16) .
C16 C17 1.409(16) .
C16 C19 1.429(14) .
C17 C18 1.361(15) .
C17 H17A 0.9300 .
C19 C20 1.35(2) .
C19 H19A 0.9300 .
C20 C21 1.426(19) .
C20 H20A 0.9300 .
C21 C22 1.356(16) .
C21 H21A 0.9300 .
C22 H22A 0.9300 .
C23 H23A 0.9600 .
C23 H23B 0.9600 .
C23 H23C 0.9600 .
C24 H24A 0.9600 .
C24 H24B 0.9600 .
C24 H24C 0.9600 .

loop_
_geom_hbond_atom_site_label_D
_geom_hbond_atom_site_label_H
_geom_hbond_atom_site_label_A
_geom_hbond_distance_DH
_geom_hbond_distance_HA
_geom_hbond_distance_DA
_geom_hbond_angle_DHA
O6 H6B O5 0.82 1.86 2.581(9) 146.6
O6 H6B O8 0.82 2.44 3.068(10) 134.5

loop_
_geom_torsion_atom_site_label_1
_geom_torsion_atom_site_label_2
_geom_torsion_atom_site_label_3
_geom_torsion_atom_site_label_4
_geom_torsion
_geom_torsion_site_symmetry_1
_geom_torsion_site_symmetry_4
O2 Eu1 O1 C7 -40.2(8) . .
O5 Eu1 O1 C7 28.6(8) . .
O4 Eu1 O1 C7 -117.0(8) 2_656 .
O7 Eu1 O1 C7 91.2(9) . .
O2 Eu1 O1 C7 166.3(9) 2_656 .
O1 Eu1 O1 C7 -59.1(7) 2_646 .
O8 Eu1 O1 C7 93.1(8) . .
O3 Eu1 O1 C7 169.1(8) 2_656 .
C1 Eu1 O1 C7 169.6(8) 2_656 .
Eu1 Eu1 O1 C7 -179.1(10) 2_656 .
Eu1 Eu1 O1 C7 -40.0(8) 2_646 .
O2 Eu1 O1 Eu1 139.0(3) . 2_656
O5 Eu1 O1 Eu1 -152.3(3) . 2_656
O4 Eu1 O1 Eu1 62.1(3) 2_656 2_656
O7 Eu1 O1 Eu1 -89.6(5) . 2_656
O2 Eu1 O1 Eu1 -14.5(2) 2_656 2_656
O1 Eu1 O1 Eu1 120.1(4) 2_646 2_656
O8 Eu1 O1 Eu1 -87.7(3) . 2_656
O3 Eu1 O1 Eu1 -11.8(4) 2_656 2_656
C1 Eu1 O1 Eu1 -11.2(3) 2_656 2_656
Eu1 Eu1 O1 Eu1 139.2(2) 2_646 2_656
O1 Eu1 O2 C1 38.0(11) . .
O5 Eu1 O2 C1 -63.0(11) . .
O4 Eu1 O2 C1 125.6(11) 2_656 .
O7 Eu1 O2 C1 -110.7(11) . .
O2 Eu1 O2 C1 69.1(10) 2_656 .
O1 Eu1 O2 C1 -156.9(12) 2_646 .
O8 Eu1 O2 C1 -13.6(12) . .
O3 Eu1 O2 C1 144.7(10) 2_656 .
C1 Eu1 O2 C1 96.8(13) 2_656 .
Eu1 Eu1 O2 C1 60.5(11) 2_656 .
Eu1 Eu1 O2 C1 -141.7(13) 2_646 .
O1 Eu1 O2 Eu1 179.7(4) . 2_646
O5 Eu1 O2 Eu1 78.7(3) . 2_646
O4 Eu1 O2 Eu1 -92.7(3) 2_656 2_646
O7 Eu1 O2 Eu1 31.0(5) . 2_646
O2 Eu1 O2 Eu1 -149.2(4) 2_656 2_646
O1 Eu1 O2 Eu1 -15.2(2) 2_646 2_646
O8 Eu1 O2 Eu1 128.1(3) . 2_646
O3 Eu1 O2 Eu1 -73.6(6) 2_656 2_646
C1 Eu1 O2 Eu1 -121.5(4) 2_656 2_646
Eu1 Eu1 O2 Eu1 -157.8(2) 2_656 2_646
O2 Eu1 O5 C12 -44.1(9) . .
O1 Eu1 O5 C12 -111.1(9) . .
O4 Eu1 O5 C12 -29.3(12) 2_656 .
O7 Eu1 O5 C12 99.0(10) . .
O2 Eu1 O5 C12 -169.6(8) 2_656 .
O1 Eu1 O5 C12 22.5(9) 2_646 .
O8 Eu1 O5 C12 -178.1(10) . .
O3 Eu1 O5 C12 119.3(9) 2_656 .
C1 Eu1 O5 C12 154.5(8) 2_656 .
Eu1 Eu1 O5 C12 -130.1(9) 2_656 .
Eu1 Eu1 O5 C12 -7.3(9) 2_646 .
O2 Eu1 O7 C24 0.0(10) . .
O1 Eu1 O7 C24 -115.3(9) . .
O5 Eu1 O7 C24 -47.2(9) . .
O4 Eu1 O7 C24 99.8(9) 2_656 .
O2 Eu1 O7 C24 -179.8(9) 2_656 .
O1 Eu1 O7 C24 43.0(9) 2_646 .
O8 Eu1 O7 C24 -117.1(9) . .
O3 Eu1 O7 C24 149.8(9) 2_656 .
C1 Eu1 O7 C24 164.4(9) 2_656 .
Eu1 Eu1 O7 C24 -168.0(8) 2_656 .
Eu1 Eu1 O7 C24 17.2(9) 2_646 .
O2 Eu1 O8 C23 -158.0(8) . .
O1 Eu1 O8 C23 150.8(8) . .
O5 Eu1 O8 C23 -106.8(8) . .
O4 Eu1 O8 C23 100.2(8) 2_656 .
O7 Eu1 O8 C23 -30.2(8) . .
O2 Eu1 O8 C23 79.8(8) 2_656 .
O1 Eu1 O8 C23 -67.2(9) 2_646 .
O3 Eu1 O8 C23 31.8(8) 2_656 .
C1 Eu1 O8 C23 55.9(8) 2_656 .
Eu1 Eu1 O8 C23 113.4(8) 2_656 .
Eu1 Eu1 O8 C23 -119.0(8) 2_646 .
Eu1 O2 C1 O3 153.2(8) . .
Eu1 O2 C1 O3 8.4(11) 2_646 .
Eu1 O2 C1 C2 -24.0(16) . .
Eu1 O2 C1 C2 -168.9(8) 2_646 .
Eu1 O2 C1 Eu1 144.9(11) . 2_646
Eu1 O3 C1 O2 -7.8(10) 2_646 .
Eu1 O3 C1 C2 169.4(9) 2_646 .
O2 C1 C2 C3 174.3(9) . .
O3 C1 C2 C3 -2.8(14) . .
Eu1 C1 C2 C3 110(4) 2_646 .
O2 C1 C2 C7 -6.2(16) . .
O3 C1 C2 C7 176.7(9) . .
Eu1 C1 C2 C7 -70(4) 2_646 .
C7 C2 C3 C4 1.2(14) . .
C1 C2 C3 C4 -179.3(9) . .
C2 C3 C4 C8 179.7(9) . .
C2 C3 C4 C5 0.8(14) . .
C8 C4 C5 C10 0.2(14) . .
C3 C4 C5 C10 179.1(8) . .
C8 C4 C5 C6 179.4(9) . .
C3 C4 C5 C6 -1.7(14) . .
C10 C5 C6 C7 179.7(9) . .
C4 C5 C6 C7 0.6(14) . .
Eu1 O1 C7 C2 36.9(14) . .
Eu1 O1 C7 C2 -142.1(8) 2_656 .
Eu1 O1 C7 C6 -144.2(7) . .
Eu1 O1 C7 C6 36.7(11) 2_656 .
C3 C2 C7 O1 176.4(9) . .
C1 C2 C7 O1 -3.0(16) . .
C3 C2 C7 C6 -2.4(14) . .
C1 C2 C7 C6 178.1(8) . .
C5 C6 C7 O1 -177.4(9) . .
C5 C6 C7 C2 1.5(14) . .
C3 C4 C8 C9 -179.8(9) . .
C5 C4 C8 C9 -1.0(14) . .
C4 C8 C9 C11 2.0(15) . .
C6 C5 C10 C11 -179.7(9) . .
C4 C5 C10 C11 -0.5(14) . .
C5 C10 C11 C9 1.6(15) . .
C8 C9 C11 C10 -2.3(15) . .
Eu1 O4 C12 O5 23.2(14) 2_646 .
Eu1 O4 C12 C13 -157.7(6) 2_646 .
Eu1 O5 C12 O4 -3.0(15) . .
Eu1 O5 C12 C13 177.8(6) . .
O4 C12 C13 C14 6.4(13) . .
O5 C12 C13 C14 -174.4(9) . .
O4 C12 C13 C18 -174.8(8) . .
O5 C12 C13 C18 4.4(13) . .
C18 C13 C14 C15 2.6(14) . .
C12 C13 C14 C15 -178.5(8) . .
C13 C14 C15 C16 0.5(14) . .
C13 C14 C15 C22 178.4(9) . .
C14 C15 C16 C17 -2.3(14) . .
C22 C15 C16 C17 179.6(10) . .
C14 C15 C16 C19 178.6(9) . .
C22 C15 C16 C19 0.6(14) . .
C15 C16 C17 C18 1.1(15) . .
C19 C16 C17 C18 -179.9(10) . .
C16 C17 C18 O6 -179.6(9) . .
C16 C17 C18 C13 2.0(16) . .
C14 C13 C18 O6 177.8(9) . .
C12 C13 C18 O6 -1.0(14) . .
C14 C13 C18 C17 -3.8(15) . .
C12 C13 C18 C17 177.3(9) . .
C17 C16 C19 C20 -178.1(10) . .
C15 C16 C19 C20 0.9(15) . .
C16 C19 C20 C21 -1.7(17) . .
C19 C20 C21 C22 1.0(18) . .
C20 C21 C22 C15 0.5(17) . .
C14 C15 C22 C21 -179.2(10) . .
C16 C15 C22 C21 -1.3(15) . .
